data_1555283
loop_
_publ_author_name
'Chaudhary, Sandeep'
'Sharma, Vashundhra'
'Jaiswal, Pradeep K.'
'Gaikwad, Anil N.'
'Sinha, Sudhir K.'
'Puri, Sunil K.'
'Sharon, Ashoke'
'Maulik, Prakas R.'
'Chaturvedi, Vinita'

_publ_section_title
;
 Stable Tricyclic Antitubercular Ozonides Derived from Artemisinin.
;
_journal_issue 20
_journal_name_full 'Organic letters'
_journal_page_first 4948
_journal_page_last 4951
_journal_paper_doi 10.1021/acs.orglett.5b02296
_journal_volume 17
_journal_year 2015
_chemical_formula_sum 'C18 H28 O7'
_chemical_formula_weight 356.40
_space_group_IT_number 4
_space_group_name_Hall 'P 2yb'
_space_group_name_H-M_alt 'P 1 21 1'
_symmetry_cell_setting monoclinic
_symmetry_space_group_name_H-M 'P 1 21 1'
_atom_sites_solution_hydrogens geom
_atom_sites_solution_primary direct
_atom_sites_solution_secondary difmap
_audit_creation_method SHELXL-97
_cell_angle_alpha 90.00
_cell_angle_beta 99.09(1)
_cell_angle_gamma 90.00
_cell_formula_units_Z 4
_cell_length_a 9.874(1)
_cell_length_b 10.305(2)
_cell_length_c 18.765(3)
_cell_measurement_temperature 293(2)
_cell_volume 1885.4(5)
_computing_structure_refinement 'SHELXL-97 (Sheldrick, 1997)'
_computing_structure_solution 'SHELXS-97 (Sheldrick, 1990)'
_diffrn_ambient_temperature 293(2)
_diffrn_measured_fraction_theta_full 0.983
_diffrn_measured_fraction_theta_max 0.983
_diffrn_measurement_device_type 'Bruker P4 diffractometer'
_diffrn_measurement_method \q-2\q
_diffrn_radiation_monochromator graphite
_diffrn_radiation_source 'fine-focus sealed tube'
_diffrn_radiation_type MoK\a
_diffrn_radiation_wavelength 0.71073
_diffrn_reflns_av_R_equivalents 0.0844
_diffrn_reflns_av_sigmaI/netI 0.0693
_diffrn_reflns_limit_h_max 11
_diffrn_reflns_limit_h_min -1
_diffrn_reflns_limit_k_max 12
_diffrn_reflns_limit_k_min -1
_diffrn_reflns_limit_l_max 22
_diffrn_reflns_limit_l_min -22
_diffrn_reflns_number 4528
_diffrn_reflns_theta_full 25.01
_diffrn_reflns_theta_max 25.01
_diffrn_reflns_theta_min 2.09
_exptl_absorpt_coefficient_mu 0.096
_exptl_absorpt_correction_type none
_exptl_crystal_colour red
_exptl_crystal_density_diffrn 1.256
_exptl_crystal_density_method 'not measured'
_exptl_crystal_description block
_exptl_crystal_F_000 768
_exptl_crystal_size_max 0.250
_exptl_crystal_size_mid 0.125
_exptl_crystal_size_min 0.050
_refine_diff_density_max 0.321
_refine_diff_density_min -0.297
_refine_diff_density_rms 0.062
_refine_ls_abs_structure_details 'Flack H D (1983), Acta Cryst. A39, 876-881'
_refine_ls_abs_structure_Flack -1(3)
_refine_ls_extinction_coef 0.011(2)
_refine_ls_extinction_expression Fc^*^=kFc[1+0.001xFc^2^\l^3^/sin(2\q)]^-1/4^
_refine_ls_extinction_method SHELXL
_refine_ls_goodness_of_fit_ref 1.047
_refine_ls_hydrogen_treatment constr
_refine_ls_matrix_type full
_refine_ls_number_parameters 460
_refine_ls_number_reflns 3874
_refine_ls_number_restraints 1
_refine_ls_restrained_S_all 1.047
_refine_ls_R_factor_all 0.1535
_refine_ls_R_factor_gt 0.0731
_refine_ls_shift/su_max 0.000
_refine_ls_shift/su_mean 0.000
_refine_ls_structure_factor_coef Fsqd
_refine_ls_weighting_details 'calc w=1/[\s^2^(Fo^2^)+(0.0831P)^2^+3.0529P] where P=(Fo^2^+2Fc^2^)/3'
_refine_ls_weighting_scheme calc
_refine_ls_wR_factor_gt 0.1768
_refine_ls_wR_factor_ref 0.2449
_reflns_number_gt 2050
_reflns_number_total 3874
_reflns_threshold_expression >2sigma(I)
_cod_data_source_file ol5b02296_si_002.cif
_cod_data_source_block s002864r
_cod_original_sg_symbol_H-M P2(1)
_cod_database_code 1555283

loop_
_symmetry_equiv_pos_as_xyz
'x, y, z'
'-x, y+1/2, -z'

loop_
_atom_site_label
_atom_site_type_symbol
_atom_site_fract_x
_atom_site_fract_y
_atom_site_fract_z
_atom_site_U_iso_or_equiv
_atom_site_adp_type
_atom_site_occupancy
_atom_site_symmetry_multiplicity
_atom_site_calc_flag
_atom_site_refinement_flags
C1 C 0.8073(7) 0.9774(13) 0.3024(5) 0.068(3) Uani 1 1 d .
C3 C 0.8515(9) 0.8362(14) 0.3907(5) 0.076(3) Uani 1 1 d .
C4 C 0.8961(12) 0.9378(18) 0.4492(5) 0.099(5) Uani 1 1 d .
H4A H 0.8665 0.9107 0.4938 0.119 Uiso 1 1 calc R
H4B H 0.9954 0.9437 0.4578 0.119 Uiso 1 1 calc R
C5 C 0.8360(12) 1.0699(17) 0.4276(6) 0.096(5) Uani 1 1 d .
H5A H 0.7413 1.0724 0.4355 0.115 Uiso 1 1 calc R
H5B H 0.8862 1.1357 0.4579 0.115 Uiso 1 1 calc R
C6 C 0.8420(9) 1.1000(13) 0.3497(6) 0.078(3) Uani 1 1 d .
H6 H 0.9368 1.1242 0.3465 0.093 Uiso 1 1 calc R
C9 C 0.8949(13) 0.7020(17) 0.4090(6) 0.109(5) Uani 1 1 d .
H9A H 0.8529 0.6445 0.3717 0.163 Uiso 1 1 calc R
H9B H 0.8672 0.6782 0.4540 0.163 Uiso 1 1 calc R
H9C H 0.9929 0.6959 0.4133 0.163 Uiso 1 1 calc R
C10 C 0.8061(8) 1.0041(13) 0.2232(5) 0.069(3) Uani 1 1 d .
H10 H 0.8984 1.0345 0.2187 0.083 Uiso 1 1 calc R
C11 C 0.7087(10) 1.1147(15) 0.1965(6) 0.088(4) Uani 1 1 d .
H11A H 0.6156 1.0913 0.2018 0.105 Uiso 1 1 calc R
H11B H 0.7110 1.1306 0.1457 0.105 Uiso 1 1 calc R
C12 C 0.7524(10) 1.2381(15) 0.2405(7) 0.099(4) Uani 1 1 d .
H12A H 0.8442 1.2629 0.2335 0.119 Uiso 1 1 calc R
H12B H 0.6907 1.3086 0.2235 0.119 Uiso 1 1 calc R
C13 C 0.7501(10) 1.2152(15) 0.3210(6) 0.090(4) Uani 1 1 d .
H13 H 0.6558 1.1938 0.3268 0.108 Uiso 1 1 calc R
C14 C 0.7912(13) 1.3363(19) 0.3645(9) 0.127(5) Uani 1 1 d .
H14A H 0.8880 1.3502 0.3673 0.191 Uiso 1 1 calc R
H14B H 0.7692 1.3262 0.4122 0.191 Uiso 1 1 calc R
H14C H 0.7423 1.4095 0.3415 0.191 Uiso 1 1 calc R
C15 C 0.7825(9) 0.8786(13) 0.1775(5) 0.072(3) Uani 1 1 d .
H15 H 0.8532 0.8162 0.1975 0.086 Uiso 1 1 calc R
C16 C 0.7967(12) 0.9008(18) 0.0979(5) 0.109(5) Uani 1 1 d .
H16A H 0.7739 0.8223 0.0712 0.164 Uiso 1 1 calc R
H16B H 0.8894 0.9250 0.0948 0.164 Uiso 1 1 calc R
H16C H 0.7356 0.9689 0.0783 0.164 Uiso 1 1 calc R
C17 C 0.6451(10) 0.8187(13) 0.1827(5) 0.075(3) Uani 1 1 d .
C20 C 0.5386(9) 0.6335(16) 0.2265(5) 0.090(4) Uani 1 1 d .
H20A H 0.4862 0.6941 0.2508 0.108 Uiso 1 1 calc R
H20B H 0.5639 0.5609 0.2588 0.108 Uiso 1 1 calc R
C21 C 0.4511(10) 0.5855(17) 0.1601(6) 0.098(4) Uani 1 1 d .
H21A H 0.3683 0.5467 0.1723 0.118 Uiso 1 1 calc R
H21B H 0.4251 0.6572 0.1273 0.118 Uiso 1 1 calc R
C23 C 0.5397(12) 0.5045(16) 0.0574(6) 0.090(4) Uani 1 1 d .
C24 C 0.6194(12) 0.4033(18) 0.0301(6) 0.112(5) Uani 1 1 d .
H24A H 0.6240 0.4194 -0.0199 0.168 Uiso 1 1 calc R
H24B H 0.5767 0.3208 0.0349 0.168 Uiso 1 1 calc R
H24C H 0.7105 0.4027 0.0572 0.168 Uiso 1 1 calc R
C31 C 0.2888(7) 0.1733(12) 0.2855(5) 0.060(3) Uani 1 1 d .
C33 C 0.2436(9) 0.1709(14) 0.1660(5) 0.075(3) Uani 1 1 d .
C34 C 0.2510(11) 0.0286(16) 0.1569(6) 0.091(4) Uani 1 1 d .
H34A H 0.3388 0.0062 0.1431 0.109 Uiso 1 1 calc R
H34B H 0.1795 0.0014 0.1182 0.109 Uiso 1 1 calc R
C35 C 0.2347(9) -0.0433(13) 0.2250(6) 0.082(3) Uani 1 1 d .
H35A H 0.2704 -0.1306 0.2227 0.098 Uiso 1 1 calc R
H35B H 0.1380 -0.0497 0.2286 0.098 Uiso 1 1 calc R
C36 C 0.3100(9) 0.0249(13) 0.2922(6) 0.075(3) Uani 1 1 d .
H36 H 0.4082 0.0069 0.2955 0.091 Uiso 1 1 calc R
C39 C 0.2545(11) 0.2568(16) 0.0997(5) 0.101(5) Uani 1 1 d .
H39A H 0.3376 0.2364 0.0815 0.152 Uiso 1 1 calc R
H39B H 0.2555 0.3465 0.1135 0.152 Uiso 1 1 calc R
H39C H 0.1772 0.2407 0.0628 0.152 Uiso 1 1 calc R
C40 C 0.3523(8) 0.2463(13) 0.3521(4) 0.069(3) Uani 1 1 d .
H40 H 0.4496 0.2225 0.3603 0.083 Uiso 1 1 calc R
C41 C 0.2939(10) 0.1965(15) 0.4173(5) 0.081(3) Uani 1 1 d .
H41A H 0.3353 0.2429 0.4602 0.097 Uiso 1 1 calc R
H41B H 0.1957 0.2113 0.4105 0.097 Uiso 1 1 calc R
C42 C 0.3233(12) 0.0520(16) 0.4268(6) 0.092(4) Uani 1 1 d .
H42A H 0.4218 0.0386 0.4358 0.110 Uiso 1 1 calc R
H42B H 0.2865 0.0211 0.4687 0.110 Uiso 1 1 calc R
C43 C 0.2623(11) -0.0266(16) 0.3617(7) 0.094(4) Uani 1 1 d .
H43 H 0.1624 -0.0172 0.3558 0.113 Uiso 1 1 calc R
C44 C 0.2970(14) -0.1746(19) 0.3731(9) 0.136(6) Uani 1 1 d .
H44A H 0.3919 -0.1887 0.3699 0.205 Uiso 1 1 calc R
H44B H 0.2408 -0.2244 0.3365 0.205 Uiso 1 1 calc R
H44C H 0.2795 -0.2011 0.4198 0.205 Uiso 1 1 calc R
C45 C 0.3479(9) 0.3982(13) 0.3415(5) 0.069(3) Uani 1 1 d .
H45 H 0.3896 0.4179 0.2987 0.083 Uiso 1 1 calc R
C46 C 0.4319(10) 0.4663(14) 0.4052(5) 0.085(3) Uani 1 1 d .
H46A H 0.4412 0.5564 0.3939 0.127 Uiso 1 1 calc R
H46B H 0.5211 0.4272 0.4154 0.127 Uiso 1 1 calc R
H46C H 0.3866 0.4584 0.4466 0.127 Uiso 1 1 calc R
C47 C 0.2049(9) 0.4511(12) 0.3289(5) 0.069(3) Uani 1 1 d .
C50 C 0.0343(9) 0.5507(14) 0.2444(5) 0.079(3) Uani 1 1 d .
H50A H 0.0346 0.6423 0.2562 0.095 Uiso 1 1 calc R
H50B H -0.0265 0.5065 0.2723 0.095 Uiso 1 1 calc R
C51 C -0.0146(9) 0.5324(16) 0.1666(5) 0.091(4) Uani 1 1 d .
H51A H -0.0012 0.4431 0.1529 0.109 Uiso 1 1 calc R
H51B H -0.1116 0.5526 0.1554 0.109 Uiso 1 1 calc R
C53 C 0.0400(10) 0.6099(15) 0.0559(5) 0.078(3) Uani 1 1 d .
C54 C 0.1230(10) 0.7025(17) 0.0214(6) 0.099(4) Uani 1 1 d .
H54A H 0.2020 0.6589 0.0090 0.149 Uiso 1 1 calc R
H54B H 0.1522 0.7721 0.0542 0.149 Uiso 1 1 calc R
H54C H 0.0690 0.7368 -0.0215 0.149 Uiso 1 1 calc R
O2 O 0.8951(5) 0.8777(8) 0.3266(3) 0.073(2) Uani 1 1 d .
O7 O 0.6736(5) 0.9326(8) 0.3133(3) 0.076(2) Uani 1 1 d .
O8 O 0.7044(6) 0.8369(10) 0.3723(3) 0.088(3) Uani 1 1 d .
O18 O 0.5363(7) 0.8630(10) 0.1610(4) 0.093(3) Uani 1 1 d .
O19 O 0.6636(6) 0.6978(10) 0.2116(3) 0.083(2) Uani 1 1 d .
O22 O 0.5286(7) 0.4887(9) 0.1256(4) 0.090(2) Uani 1 1 d .
O25 O 0.4842(17) 0.5935(18) 0.0234(6) 0.211(8) Uani 1 1 d .
O32 O 0.3424(5) 0.2168(9) 0.2243(3) 0.072(2) Uani 1 1 d .
O37 O 0.1436(5) 0.1989(8) 0.2686(3) 0.0669(19) Uani 1 1 d .
O38 O 0.1156(5) 0.2108(9) 0.1897(3) 0.073(2) Uani 1 1 d .
O48 O 0.1315(6) 0.4571(10) 0.3741(3) 0.092(3) Uani 1 1 d .
O49 O 0.1712(6) 0.4988(10) 0.2621(3) 0.082(2) Uani 1 1 d .
O52 O 0.0643(6) 0.6195(10) 0.1278(3) 0.085(2) Uani 1 1 d .
O55 O -0.0408(9) 0.5352(11) 0.0249(4) 0.109(3) Uani 1 1 d .

loop_
_atom_site_aniso_label
_atom_site_aniso_U_11
_atom_site_aniso_U_22
_atom_site_aniso_U_33
_atom_site_aniso_U_23
_atom_site_aniso_U_13
_atom_site_aniso_U_12
C1 0.027(4) 0.110(10) 0.068(6) 0.000(7) 0.008(4) -0.001(5)
C3 0.063(6) 0.116(11) 0.051(5) -0.013(7) 0.018(4) 0.016(7)
C4 0.091(7) 0.151(15) 0.056(6) -0.004(8) 0.015(5) -0.006(9)
C5 0.082(7) 0.132(15) 0.074(7) -0.024(8) 0.014(5) -0.017(8)
C6 0.039(5) 0.096(9) 0.096(7) -0.015(8) 0.006(5) -0.006(6)
C9 0.120(9) 0.130(14) 0.080(7) 0.045(9) 0.029(6) 0.034(10)
C10 0.045(5) 0.103(10) 0.059(5) 0.018(6) 0.008(4) 0.003(6)
C11 0.070(6) 0.100(11) 0.089(7) 0.015(8) 0.000(5) 0.009(7)
C12 0.055(6) 0.102(12) 0.142(11) 0.023(10) 0.015(6) 0.017(7)
C13 0.052(5) 0.114(12) 0.107(8) -0.012(9) 0.020(5) -0.021(7)
C14 0.097(9) 0.121(14) 0.160(14) -0.019(12) 0.009(9) -0.029(10)
C15 0.052(5) 0.106(10) 0.058(5) 0.004(6) 0.011(4) 0.006(6)
C16 0.104(8) 0.169(16) 0.055(5) 0.010(8) 0.016(5) 0.007(10)
C17 0.073(7) 0.091(10) 0.058(6) -0.011(6) 0.003(5) 0.045(7)
C20 0.070(6) 0.134(13) 0.066(6) -0.004(8) 0.014(5) 0.011(8)
C21 0.066(6) 0.131(13) 0.102(8) -0.004(9) 0.025(6) 0.008(8)
C23 0.089(7) 0.111(12) 0.071(7) 0.002(8) 0.018(6) 0.024(8)
C24 0.105(8) 0.148(15) 0.088(8) -0.018(10) 0.028(7) 0.002(10)
C31 0.029(4) 0.091(9) 0.059(5) -0.013(5) 0.008(3) 0.012(5)
C33 0.052(5) 0.101(11) 0.070(6) -0.013(7) 0.006(4) -0.013(6)
C34 0.060(6) 0.132(14) 0.078(7) -0.013(9) 0.002(5) -0.012(7)
C35 0.055(5) 0.073(8) 0.115(8) -0.007(7) 0.007(5) 0.011(6)
C36 0.039(4) 0.109(11) 0.080(7) 0.009(7) 0.013(4) 0.023(6)
C39 0.097(7) 0.152(14) 0.053(5) -0.002(8) 0.007(5) -0.024(9)
C40 0.040(4) 0.115(11) 0.051(5) 0.000(6) 0.003(4) 0.022(6)
C41 0.069(6) 0.117(12) 0.056(5) -0.004(7) 0.009(4) 0.005(7)
C42 0.083(7) 0.120(13) 0.073(7) 0.021(8) 0.013(6) 0.024(8)
C43 0.059(6) 0.128(13) 0.093(8) 0.015(9) 0.003(5) 0.016(8)
C44 0.101(9) 0.143(17) 0.173(15) 0.053(13) 0.046(9) 0.020(11)
C45 0.051(5) 0.108(10) 0.047(5) 0.002(6) 0.002(4) 0.006(6)
C46 0.069(6) 0.093(9) 0.088(7) -0.013(7) 0.000(5) -0.018(7)
C47 0.071(6) 0.085(8) 0.049(5) -0.011(6) 0.005(4) -0.015(6)
C50 0.070(6) 0.103(10) 0.064(6) 0.003(6) 0.006(4) 0.022(7)
C51 0.058(5) 0.150(14) 0.063(6) 0.003(8) 0.004(4) 0.008(7)
C53 0.057(5) 0.108(10) 0.066(6) 0.012(7) -0.003(5) -0.010(7)
C54 0.086(7) 0.125(12) 0.089(7) 0.014(9) 0.021(6) 0.012(9)
O2 0.045(3) 0.121(7) 0.053(3) 0.007(4) 0.011(2) 0.011(4)
O7 0.041(3) 0.111(7) 0.076(4) 0.007(5) 0.011(3) 0.002(4)
O8 0.068(4) 0.128(8) 0.072(4) 0.023(5) 0.021(3) 0.001(5)
O18 0.065(4) 0.113(7) 0.094(5) -0.011(5) -0.011(4) 0.028(5)
O19 0.053(3) 0.122(8) 0.073(4) 0.009(5) 0.007(3) 0.017(5)
O22 0.090(5) 0.106(7) 0.076(5) -0.003(5) 0.016(4) 0.009(5)
O25 0.323(17) 0.207(17) 0.109(8) 0.046(10) 0.056(9) 0.159(16)
O32 0.044(3) 0.125(7) 0.047(3) -0.010(4) 0.011(2) -0.013(4)
O37 0.041(3) 0.105(6) 0.057(3) 0.001(4) 0.014(2) 0.002(4)
O38 0.050(3) 0.109(6) 0.059(3) 0.001(4) 0.004(2) 0.000(4)
O48 0.083(4) 0.144(8) 0.055(3) 0.018(5) 0.025(3) 0.043(5)
O49 0.062(4) 0.130(8) 0.052(4) 0.003(4) 0.006(3) 0.005(4)
O52 0.076(4) 0.115(7) 0.059(4) 0.006(5) -0.006(3) -0.008(5)
O55 0.119(6) 0.127(9) 0.073(5) 0.002(6) -0.009(4) -0.027(6)

loop_
_atom_type_symbol
_atom_type_description
_atom_type_scat_dispersion_real
_atom_type_scat_dispersion_imag
_atom_type_scat_source
C C 0.0033 0.0016 'International Tables Vol C Tables 4.2.6.8 and 6.1.1.4'
H H 0.0000 0.0000 'International Tables Vol C Tables 4.2.6.8 and 6.1.1.4'
O O 0.0106 0.0060 'International Tables Vol C Tables 4.2.6.8 and 6.1.1.4'

loop_
_geom_angle_atom_site_label_1
_geom_angle_atom_site_label_2
_geom_angle_atom_site_label_3
_geom_angle
O2 C1 O7 104.9(9)
O2 C1 C10 111.6(8)
O7 C1 C10 109.4(7)
O2 C1 C6 110.4(7)
O7 C1 C6 107.7(8)
C10 C1 C6 112.5(10)
O2 C3 O8 103.2(7)
O2 C3 C9 111.6(9)
O8 C3 C9 107.8(11)
O2 C3 C4 108.3(11)
O8 C3 C4 109.5(9)
C9 C3 C4 115.8(10)
C5 C4 C3 111.5(9)
C5 C4 H4A 109.3
C3 C4 H4A 109.3
C5 C4 H4B 109.3
C3 C4 H4B 109.3
H4A C4 H4B 108.0
C6 C5 C4 111.8(11)
C6 C5 H5A 109.3
C4 C5 H5A 109.3
C6 C5 H5B 109.3
C4 C5 H5B 109.3
H5A C5 H5B 107.9
C5 C6 C13 112.8(10)
C5 C6 C1 110.4(11)
C13 C6 C1 111.3(8)
C5 C6 H6 107.3
C13 C6 H6 107.3
C1 C6 H6 107.3
C3 C9 H9A 109.5
C3 C9 H9B 109.5
H9A C9 H9B 109.5
C3 C9 H9C 109.5
H9A C9 H9C 109.5
H9B C9 H9C 109.5
C1 C10 C11 111.6(9)
C1 C10 C15 111.7(10)
C11 C10 C15 114.2(8)
C1 C10 H10 106.2
C11 C10 H10 106.2
C15 C10 H10 106.2
C10 C11 C12 109.3(8)
C10 C11 H11A 109.8
C12 C11 H11A 109.8
C10 C11 H11B 109.8
C12 C11 H11B 109.8
H11A C11 H11B 108.3
C13 C12 C11 110.8(11)
C13 C12 H12A 109.5
C11 C12 H12A 109.5
C13 C12 H12B 109.5
C11 C12 H12B 109.5
H12A C12 H12B 108.1
C14 C13 C12 111.1(13)
C14 C13 C6 110.8(10)
C12 C13 C6 111.3(10)
C14 C13 H13 107.8
C12 C13 H13 107.8
C6 C13 H13 107.8
C13 C14 H14A 109.5
C13 C14 H14B 109.5
H14A C14 H14B 109.5
C13 C14 H14C 109.5
H14A C14 H14C 109.5
H14B C14 H14C 109.5
C17 C15 C16 110.2(8)
C17 C15 C10 111.3(8)
C16 C15 C10 112.6(11)
C17 C15 H15 107.5
C16 C15 H15 107.5
C10 C15 H15 107.5
C15 C16 H16A 109.5
C15 C16 H16B 109.5
H16A C16 H16B 109.5
C15 C16 H16C 109.5
H16A C16 H16C 109.5
H16B C16 H16C 109.5
O18 C17 O19 123.4(12)
O18 C17 C15 126.8(13)
O19 C17 C15 109.6(8)
O19 C20 C21 112.7(8)
O19 C20 H20A 109.0
C21 C20 H20A 109.0
O19 C20 H20B 109.0
C21 C20 H20B 109.0
H20A C20 H20B 107.8
O22 C21 C20 108.8(9)
O22 C21 H21A 109.9
C20 C21 H21A 109.9
O22 C21 H21B 109.9
C20 C21 H21B 109.9
H21A C21 H21B 108.3
O25 C23 O22 120.9(13)
O25 C23 C24 126.2(12)
O22 C23 C24 112.9(13)
C23 C24 H24A 109.5
C23 C24 H24B 109.5
H24A C24 H24B 109.5
C23 C24 H24C 109.5
H24A C24 H24C 109.5
H24B C24 H24C 109.5
O32 C31 O37 104.5(7)
O32 C31 C40 110.8(8)
O37 C31 C40 111.0(7)
O32 C31 C36 108.5(8)
O37 C31 C36 108.4(8)
C40 C31 C36 113.1(9)
O32 C33 O38 101.1(8)
O32 C33 C34 112.2(10)
O38 C33 C34 112.1(10)
O32 C33 C39 107.5(9)
O38 C33 C39 104.9(9)
C34 C33 C39 117.6(11)
C33 C34 C35 112.0(11)
C33 C34 H34A 109.2
C35 C34 H34A 109.2
C33 C34 H34B 109.2
C35 C34 H34B 109.2
H34A C34 H34B 107.9
C34 C35 C36 111.7(11)
C34 C35 H35A 109.3
C36 C35 H35A 109.3
C34 C35 H35B 109.3
C36 C35 H35B 109.3
H35A C35 H35B 107.9
C35 C36 C31 110.2(9)
C35 C36 C43 111.4(10)
C31 C36 C43 110.6(10)
C35 C36 H36 108.2
C31 C36 H36 108.2
C43 C36 H36 108.2
C33 C39 H39A 109.5
C33 C39 H39B 109.5
H39A C39 H39B 109.5
C33 C39 H39C 109.5
H39A C39 H39C 109.5
H39B C39 H39C 109.5
C31 C40 C41 109.7(9)
C31 C40 C45 113.0(8)
C41 C40 C45 115.5(9)
C31 C40 H40 105.9
C41 C40 H40 105.9
C45 C40 H40 105.9
C42 C41 C40 109.5(10)
C42 C41 H41A 109.8
C40 C41 H41A 109.8
C42 C41 H41B 109.8
C40 C41 H41B 109.8
H41A C41 H41B 108.2
C43 C42 C41 112.7(10)
C43 C42 H42A 109.1
C41 C42 H42A 109.1
C43 C42 H42B 109.1
C41 C42 H42B 109.1
H42A C42 H42B 107.8
C42 C43 C36 111.2(12)
C42 C43 C44 111.1(12)
C36 C43 C44 111.0(12)
C42 C43 H43 107.8
C36 C43 H43 107.8
C44 C43 H43 107.8
C43 C44 H44A 109.5
C43 C44 H44B 109.5
H44A C44 H44B 109.5
C43 C44 H44C 109.5
H44A C44 H44C 109.5
H44B C44 H44C 109.5
C47 C45 C46 109.9(10)
C47 C45 C40 112.8(9)
C46 C45 C40 111.1(9)
C47 C45 H45 107.6
C46 C45 H45 107.6
C40 C45 H45 107.6
C45 C46 H46A 109.5
C45 C46 H46B 109.5
H46A C46 H46B 109.5
C45 C46 H46C 109.5
H46A C46 H46C 109.5
H46B C46 H46C 109.5
O48 C47 O49 123.7(9)
O48 C47 C45 124.5(8)
O49 C47 C45 111.7(8)
O49 C50 C51 109.2(8)
O49 C50 H50A 109.8
C51 C50 H50A 109.8
O49 C50 H50B 109.8
C51 C50 H50B 109.8
H50A C50 H50B 108.3
O52 C51 C50 107.4(10)
O52 C51 H51A 110.2
C50 C51 H51A 110.2
O52 C51 H51B 110.2
C50 C51 H51B 110.2
H51A C51 H51B 108.5
O55 C53 O52 122.7(11)
O55 C53 C54 125.5(10)
O52 C53 C54 111.9(10)
C53 C54 H54A 109.5
C53 C54 H54B 109.5
H54A C54 H54B 109.5
C53 C54 H54C 109.5
H54A C54 H54C 109.5
H54B C54 H54C 109.5
C1 O2 C3 104.4(7)
C1 O7 O8 103.6(6)
C3 O8 O7 105.2(7)
C17 O19 C20 115.2(9)
C23 O22 C21 118.4(11)
C31 O32 C33 102.7(7)
C31 O37 O38 105.0(5)
C33 O38 O37 104.4(5)
C47 O49 C50 115.9(7)
C53 O52 C51 115.7(9)

loop_
_geom_bond_atom_site_label_1
_geom_bond_atom_site_label_2
_geom_bond_distance
C1 O2 1.374(13)
C1 O7 1.444(10)
C1 C10 1.509(12)
C1 C6 1.551(17)
C3 O2 1.406(11)
C3 O8 1.439(11)
C3 C9 1.47(2)
C3 C4 1.531(18)
C4 C5 1.51(2)
C4 H4A 0.9700
C4 H4B 0.9700
C5 C6 1.505(15)
C5 H5A 0.9700
C5 H5B 0.9700
C6 C13 1.539(18)
C6 H6 0.9800
C9 H9A 0.9600
C9 H9B 0.9600
C9 H9C 0.9600
C10 C11 1.524(17)
C10 C15 1.549(17)
C10 H10 0.9800
C11 C12 1.541(19)
C11 H11A 0.9700
C11 H11B 0.9700
C12 C13 1.533(16)
C12 H12A 0.9700
C12 H12B 0.9700
C13 C14 1.51(2)
C13 H13 0.9800
C14 H14A 0.9600
C14 H14B 0.9600
C14 H14C 0.9600
C15 C17 1.508(15)
C15 C16 1.538(12)
C15 H15 0.9800
C16 H16A 0.9600
C16 H16B 0.9600
C16 H16C 0.9600
C17 O18 1.178(11)
C17 O19 1.359(15)
C20 O19 1.466(13)
C20 C21 1.483(15)
C20 H20A 0.9700
C20 H20B 0.9700
C21 O22 1.469(15)
C21 H21A 0.9700
C21 H21B 0.9700
C23 O25 1.199(17)
C23 O22 1.311(12)
C23 C24 1.448(18)
C24 H24A 0.9600
C24 H24B 0.9600
C24 H24C 0.9600
C31 O32 1.412(10)
C31 O37 1.442(9)
C31 C40 1.507(13)
C31 C36 1.546(17)
C33 O32 1.426(11)
C33 O38 1.464(11)
C33 C34 1.479(19)
C33 C39 1.546(16)
C34 C35 1.508(16)
C34 H34A 0.9700
C34 H34B 0.9700
C35 C36 1.530(15)
C35 H35A 0.9700
C35 H35B 0.9700
C36 C43 1.548(16)
C36 H36 0.9800
C39 H39A 0.9600
C39 H39B 0.9600
C39 H39C 0.9600
C40 C41 1.522(14)
C40 C45 1.577(17)
C40 H40 0.9800
C41 C42 1.52(2)
C41 H41A 0.9700
C41 H41B 0.9700
C42 C43 1.509(19)
C42 H42A 0.9700
C42 H42B 0.9700
C43 C44 1.57(2)
C43 H43 0.9800
C44 H44A 0.9600
C44 H44B 0.9600
C44 H44C 0.9600
C45 C47 1.498(13)
C45 C46 1.515(13)
C45 H45 0.9800
C46 H46A 0.9600
C46 H46B 0.9600
C46 H46C 0.9600
C47 O48 1.201(10)
C47 O49 1.339(11)
C50 O49 1.442(10)
C50 C51 1.475(12)
C50 H50A 0.9700
C50 H50B 0.9700
C51 O52 1.458(14)
C51 H51A 0.9700
C51 H51B 0.9700
C53 O55 1.192(13)
C53 O52 1.335(11)
C53 C54 1.473(17)
C54 H54A 0.9600
C54 H54B 0.9600
C54 H54C 0.9600
O7 O8 1.479(10)
O37 O38 1.468(7)
